data_2214713
loop_
_publ_author_name
'Montney, Matthew R.'
'LaDuca, Robert L.'

_publ_section_title
;Diaqua[(<i>Z</i>)-4,4'-ethylenedipyridine
 <i>N</i>,<i>N</i>'-dioxide-\k<i>O</i>](malonato-\k^2^<i>O</i>:<i>O</i>)copper(II)
 trihydrate
;
_journal_coeditor_code HG2260
_journal_issue 8
_journal_name_full 'Acta Crystallographica Section E'
_journal_page_first m2166
_journal_page_last m2166
_journal_paper_doi 10.1107/S1600536807034253
_journal_volume 63
_journal_year 2007
_chemical_formula_iupac '[Cu (C3 H2 O4) (C12 H10 N2 O2) (H2 O)2] , 3H2 O'
_chemical_formula_moiety 'C15 H22 Cu N2 O11'
_chemical_formula_sum 'C15 H22 Cu N2 O11'
_chemical_formula_weight 469.89
_chemical_name_systematic
;
Diaqua[(<i>Z</i>)-4,4'-ethylenedipyridine
N,N'-dioxide-\k<i>O</i>](malonato-\k^2^<i>O</i>:<i>O</i>)copper(II)
trihydrate
;
_space_group_IT_number 2
_symmetry_cell_setting triclinic
_symmetry_space_group_name_Hall '-P 1'
_symmetry_space_group_name_H-M 'P -1'
_atom_sites_solution_hydrogens geom
_atom_sites_solution_primary direct
_atom_sites_solution_secondary difmap
_audit_creation_method SHELXL97
_cell_angle_alpha 111.701(6)
_cell_angle_beta 99.270(6)
_cell_angle_gamma 106.219(6)
_cell_formula_units_Z 2
_cell_length_a 7.526(3)
_cell_length_b 11.781(4)
_cell_length_c 12.723(5)
_cell_measurement_reflns_used 10713
_cell_measurement_temperature 293(2)
_cell_measurement_theta_max 28.24
_cell_measurement_theta_min 1.80
_cell_volume 961.2(6)
_computing_cell_refinement SMART
_computing_data_collection 'SMART (Bruker, 2001)'
_computing_data_reduction 'SAINT-Plus (Bruker, 2003)'
_computing_molecular_graphics 'CrystalMaker (Palmer, 2005)'
_computing_publication_material SHELXL97
_computing_structure_refinement 'SHELXL97 (Sheldrick, 1997)'
_computing_structure_solution 'SHELXS97 (Sheldrick, 1997)'
_diffrn_ambient_temperature 293(2)
_diffrn_measured_fraction_theta_full 0.997
_diffrn_measured_fraction_theta_max 0.902
_diffrn_measurement_device_type 'Bruker SMART 1 K'
_diffrn_measurement_method \w
_diffrn_radiation_monochromator graphite
_diffrn_radiation_source 'fine-focus sealed tube'
_diffrn_radiation_type MoK\a
_diffrn_radiation_wavelength 0.71073
_diffrn_reflns_av_R_equivalents 0.0343
_diffrn_reflns_av_sigmaI/netI 0.0388
_diffrn_reflns_limit_h_max 9
_diffrn_reflns_limit_h_min -9
_diffrn_reflns_limit_k_max 14
_diffrn_reflns_limit_k_min -15
_diffrn_reflns_limit_l_max 16
_diffrn_reflns_limit_l_min -16
_diffrn_reflns_number 10713
_diffrn_reflns_theta_full 25.00
_diffrn_reflns_theta_max 28.24
_diffrn_reflns_theta_min 1.80
_diffrn_standards_decay_% 0
_diffrn_standards_interval_count 0
_diffrn_standards_interval_time 0
_diffrn_standards_number 0
_exptl_absorpt_coefficient_mu 1.199
_exptl_absorpt_correction_T_max 0.866
_exptl_absorpt_correction_T_min 0.635
_exptl_absorpt_correction_type multi-scan
_exptl_absorpt_process_details '(SADABS; Sheldrick, 1996)'
_exptl_crystal_colour green
_exptl_crystal_density_diffrn 1.623
_exptl_crystal_density_method 'not measured'
_exptl_crystal_description block
_exptl_crystal_F_000 486
_exptl_crystal_size_max 0.75
_exptl_crystal_size_mid 0.12
_exptl_crystal_size_min 0.12
_refine_diff_density_max 0.569
_refine_diff_density_min -0.407
_refine_ls_extinction_method none
_refine_ls_goodness_of_fit_ref 1.074
_refine_ls_hydrogen_treatment mixed
_refine_ls_matrix_type full
_refine_ls_number_parameters 292
_refine_ls_number_reflns 4273
_refine_ls_number_restraints 15
_refine_ls_restrained_S_all 1.076
_refine_ls_R_factor_all 0.0472
_refine_ls_R_factor_gt 0.0373
_refine_ls_shift/su_max 0.001
_refine_ls_shift/su_mean 0.000
_refine_ls_structure_factor_coef Fsqd
_refine_ls_weighting_details 'calc w = 1/[\s^2^(Fo^2^)+(0.057P)^2^+0.2918P] where P=(Fo^2^+2Fc^2^)/3'
_refine_ls_weighting_scheme calc
_refine_ls_wR_factor_gt 0.1001
_refine_ls_wR_factor_ref 0.1057
_reflns_number_gt 3606
_reflns_number_total 4273
_reflns_threshold_expression I>2\s(I)
_cod_data_source_file hg2260.cif
_cod_data_source_block I
_cod_database_code 2214713
_cod_database_fobs_code 2214713

loop_
_symmetry_equiv_pos_as_xyz
'x, y, z'
'-x, -y, -z'

loop_
_atom_site_type_symbol
_atom_site_label
_atom_site_fract_x
_atom_site_fract_y
_atom_site_fract_z
_atom_site_U_iso_or_equiv
_atom_site_adp_type
_atom_site_calc_flag
_atom_site_refinement_flags
_atom_site_occupancy
Cu Cu1 0.08675(4) -0.18865(2) 0.66333(2) 0.03131(11) Uani d . 1
O O1 0.2763(2) -0.02081(15) 0.78449(16) 0.0368(4) Uani d . 1
O O1W 0.7376(3) 0.1511(2) 0.5214(3) 0.0659(7) Uani d D 1
H H1WA 0.617(3) 0.139(4) 0.510(4) 0.079 Uiso d D 1
H H1WB 0.755(5) 0.085(3) 0.525(4) 0.079 Uiso d D 1
O O2 0.3440(3) 1.08288(16) 1.16265(19) 0.0479(5) Uani d . 1
O O2W 0.8976(4) 0.4226(2) 0.6538(2) 0.0615(6) Uani d D 1
H H2WB 0.952(5) 0.455(3) 0.612(3) 0.074 Uiso d D 1
H H2WA 0.862(6) 0.3382(18) 0.615(3) 0.074 Uiso d D 1
O O3 -0.0695(3) -0.10789(16) 0.60478(17) 0.0387(4) Uani d . 1
O O3W 0.6847(3) 0.5529(2) 0.76154(17) 0.0512(5) Uani d D 1
H H3WB 0.573(3) 0.539(3) 0.718(3) 0.061 Uiso d D 1
H H3WA 0.742(4) 0.503(3) 0.724(3) 0.061 Uiso d D 1
O O4 -0.3436(3) -0.10490(17) 0.51713(16) 0.0405(4) Uani d . 1
O O5 -0.0721(2) -0.36467(15) 0.54332(15) 0.0346(4) Uani d . 1
O O6 -0.3333(3) -0.50656(16) 0.39468(16) 0.0425(4) Uani d . 1
O O7 0.2857(3) -0.25608(17) 0.70707(17) 0.0394(4) Uani d D 1
H H7A 0.288(4) -0.330(2) 0.659(2) 0.047 Uiso d D 1
H H7B 0.399(3) -0.198(2) 0.746(2) 0.047 Uiso d D 1
O O8 -0.0726(3) -0.1970(2) 0.80628(19) 0.0457(5) Uani d D 1
H H8A -0.153(4) -0.155(3) 0.817(3) 0.055 Uiso d D 1
H H8B -0.153(4) -0.275(2) 0.795(3) 0.055 Uiso d D 1
N N1 0.2473(3) 0.09267(17) 0.80976(17) 0.0297(4) Uani d . 1
N N2 0.3096(3) 0.95500(18) 1.1263(2) 0.0359(5) Uani d . 1
C C1 0.2451(4) 0.1434(2) 0.7312(2) 0.0381(6) Uani d . 1
H H1 0.2506 0.0948 0.6541 0.046 Uiso calc R 1
C C2 0.2349(4) 0.2655(2) 0.7624(2) 0.0396(6) Uani d . 1
H H2 0.2323 0.3003 0.7059 0.047 Uiso calc R 1
C C3 0.2283(4) 0.3391(2) 0.8746(2) 0.0312(5) Uani d . 1
C C4 0.2247(4) 0.2804(2) 0.9519(2) 0.0356(5) Uani d . 1
H H4 0.2161 0.3259 1.0289 0.043 Uiso calc R 1
C C5 0.2334(4) 0.1579(2) 0.9179(2) 0.0356(5) Uani d . 1
H H5 0.2296 0.1188 0.9712 0.043 Uiso calc R 1
C C6 0.2314(4) 0.4725(2) 0.9081(2) 0.0357(5) Uani d . 1
H H6 0.2235 0.5019 0.8479 0.043 Uiso calc R 1
C C7 0.2444(4) 0.5558(2) 1.0156(2) 0.0328(5) Uani d . 1
H H7 0.2447 0.5246 1.0746 0.039 Uiso calc R 1
C C8 0.2975(4) 0.9014(2) 1.2024(2) 0.0426(6) Uani d . 1
H H8 0.3059 0.9539 1.2818 0.051 Uiso calc R 1
C C9 0.2728(4) 0.7710(2) 1.1669(2) 0.0383(6) Uani d . 1
H H9 0.2656 0.7348 1.2223 0.046 Uiso calc R 1
C C10 0.2583(3) 0.6916(2) 1.0509(2) 0.0302(5) Uani d . 1
C C11 0.2640(4) 0.7503(2) 0.9737(2) 0.0388(6) Uani d . 1
H H11 0.2491 0.6991 0.8928 0.047 Uiso calc R 1
C C12 0.2907(4) 0.8806(2) 1.0125(2) 0.0401(6) Uani d . 1
H H12 0.2959 0.9188 0.9585 0.048 Uiso calc R 1
C C13 -0.2471(3) -0.1632(2) 0.54898(19) 0.0283(5) Uani d . 1
C C14 -0.3532(3) -0.3063(2) 0.5211(2) 0.0339(5) Uani d . 1
H H14A -0.3874 -0.3089 0.5924 0.041 Uiso calc R 1
H H14B -0.4760 -0.3409 0.4575 0.041 Uiso calc R 1
C C15 -0.2454(3) -0.3987(2) 0.4829(2) 0.0290(5) Uani d . 1

loop_
_atom_site_aniso_label
_atom_site_aniso_U_11
_atom_site_aniso_U_22
_atom_site_aniso_U_33
_atom_site_aniso_U_12
_atom_site_aniso_U_13
_atom_site_aniso_U_23
Cu1 0.03120(17) 0.01942(15) 0.03551(18) 0.01190(11) 0.00088(12) 0.00577(12)
O1 0.0372(9) 0.0175(7) 0.0463(10) 0.0139(7) 0.0017(7) 0.0057(7)
O1W 0.0503(13) 0.0477(13) 0.1030(19) 0.0219(11) 0.0188(13) 0.0354(13)
O2 0.0389(10) 0.0188(8) 0.0728(13) 0.0125(7) 0.0051(9) 0.0096(9)
O2W 0.0680(15) 0.0591(14) 0.0599(14) 0.0263(13) 0.0297(12) 0.0219(12)
O3 0.0340(9) 0.0234(8) 0.0532(11) 0.0110(7) 0.0022(8) 0.0151(8)
O3W 0.0559(13) 0.0497(12) 0.0379(11) 0.0215(10) 0.0057(9) 0.0106(9)
O4 0.0445(10) 0.0365(9) 0.0466(10) 0.0237(8) 0.0083(8) 0.0202(8)
O5 0.0316(9) 0.0234(8) 0.0413(9) 0.0136(7) 0.0029(7) 0.0071(7)
O6 0.0404(10) 0.0225(8) 0.0453(10) 0.0125(7) -0.0002(8) -0.0003(8)
O7 0.0346(9) 0.0238(8) 0.0479(10) 0.0148(7) 0.0008(8) 0.0051(8)
O8 0.0414(11) 0.0498(12) 0.0553(12) 0.0237(9) 0.0181(9) 0.0262(10)
N1 0.0293(10) 0.0178(8) 0.0357(10) 0.0092(7) 0.0043(8) 0.0070(8)
N2 0.0310(10) 0.0189(9) 0.0484(12) 0.0107(8) 0.0044(9) 0.0070(9)
C1 0.0545(16) 0.0245(11) 0.0309(12) 0.0141(11) 0.0143(11) 0.0074(10)
C2 0.0603(17) 0.0276(12) 0.0327(12) 0.0153(12) 0.0151(12) 0.0154(10)
C3 0.0382(13) 0.0204(10) 0.0315(12) 0.0116(9) 0.0074(10) 0.0082(9)
C4 0.0528(15) 0.0268(12) 0.0304(12) 0.0200(11) 0.0136(11) 0.0117(10)
C5 0.0471(15) 0.0287(12) 0.0334(12) 0.0163(11) 0.0096(11) 0.0152(10)
C6 0.0472(15) 0.0251(11) 0.0364(13) 0.0154(10) 0.0098(11) 0.0146(10)
C7 0.0442(14) 0.0223(11) 0.0336(12) 0.0135(10) 0.0097(10) 0.0140(10)
C8 0.0516(16) 0.0280(12) 0.0391(14) 0.0154(11) 0.0129(12) 0.0050(11)
C9 0.0510(16) 0.0257(12) 0.0368(13) 0.0142(11) 0.0146(11) 0.0116(10)
C10 0.0306(12) 0.0228(11) 0.0343(12) 0.0103(9) 0.0074(9) 0.0102(9)
C11 0.0554(16) 0.0270(12) 0.0322(12) 0.0185(11) 0.0086(11) 0.0106(10)
C12 0.0488(15) 0.0287(12) 0.0429(14) 0.0155(11) 0.0058(12) 0.0182(11)
C13 0.0372(13) 0.0255(11) 0.0249(10) 0.0171(9) 0.0111(9) 0.0092(9)
C14 0.0299(12) 0.0257(11) 0.0417(13) 0.0127(9) 0.0088(10) 0.0093(10)
C15 0.0340(12) 0.0204(10) 0.0344(12) 0.0118(9) 0.0101(10) 0.0125(9)

loop_
_atom_type_symbol
_atom_type_description
_atom_type_scat_dispersion_real
_atom_type_scat_dispersion_imag
_atom_type_scat_source
C C 0.0033 0.0016 'International Tables Vol C Tables 4.2.6.8 and 6.1.1.4'
H H 0.0000 0.0000 'International Tables Vol C Tables 4.2.6.8 and 6.1.1.4'
N N 0.0061 0.0033 'International Tables Vol C Tables 4.2.6.8 and 6.1.1.4'
O O 0.0106 0.0060 'International Tables Vol C Tables 4.2.6.8 and 6.1.1.4'
Cu Cu 0.3201 1.2651 'International Tables Vol C Tables 4.2.6.8 and 6.1.1.4'

loop_
_geom_angle_atom_site_label_1
_geom_angle_atom_site_label_2
_geom_angle_atom_site_label_3
_geom_angle
O3 Cu1 O5 93.99(8)
O3 Cu1 O1 93.20(8)
O5 Cu1 O1 171.90(7)
O3 Cu1 O7 167.73(8)
O5 Cu1 O7 89.06(8)
O1 Cu1 O7 83.14(8)
O3 Cu1 O8 92.76(8)
O5 Cu1 O8 95.96(8)
O1 Cu1 O8 87.42(8)
O7 Cu1 O8 98.75(8)
N1 O1 Cu1 122.35(13)
H1WA O1W H1WB 109(3)
H2WB O2W H2WA 106(3)
C13 O3 Cu1 125.26(15)
H3WB O3W H3WA 113(3)
C15 O5 Cu1 124.50(14)
Cu1 O7 H7A 121(2)
Cu1 O7 H7B 115(2)
H7A O7 H7B 113(3)
Cu1 O8 H8A 117(2)
Cu1 O8 H8B 118(2)
H8A O8 H8B 98(2)
C1 N1 C5 121.0(2)
C1 N1 O1 120.4(2)
C5 N1 O1 118.5(2)
O2 N2 C8 120.5(2)
O2 N2 C12 119.2(2)
C8 N2 C12 120.2(2)
N1 C1 C2 119.9(2)
N1 C1 H1 120.1
C2 C1 H1 120.1
C1 C2 C3 121.3(2)
C1 C2 H2 119.3
C3 C2 H2 119.3
C2 C3 C4 116.6(2)
C2 C3 C6 120.1(2)
C4 C3 C6 123.2(2)
C5 C4 C3 120.7(2)
C5 C4 H4 119.7
C3 C4 H4 119.7
N1 C5 C4 120.4(2)
N1 C5 H5 119.8
C4 C5 H5 119.8
C7 C6 C3 125.2(2)
C7 C6 H6 117.4
C3 C6 H6 117.4
C6 C7 C10 125.4(2)
C6 C7 H7 117.3
C10 C7 H7 117.3
N2 C8 C9 120.8(2)
N2 C8 H8 119.6
C9 C8 H8 119.6
C8 C9 C10 120.8(2)
C8 C9 H9 119.6
C10 C9 H9 119.6
C9 C10 C11 116.4(2)
C9 C10 C7 120.6(2)
C11 C10 C7 123.0(2)
C12 C11 C10 121.1(2)
C12 C11 H11 119.4
C10 C11 H11 119.4
N2 C12 C11 120.6(2)
N2 C12 H12 119.7
C11 C12 H12 119.7
O4 C13 O3 122.8(2)
O4 C13 C14 117.6(2)
O3 C13 C14 119.6(2)
C15 C14 C13 116.6(2)
C15 C14 H14A 108.1
C13 C14 H14A 108.1
C15 C14 H14B 108.1
C13 C14 H14B 108.1
H14A C14 H14B 107.3
O6 C15 O5 122.7(2)
O6 C15 C14 118.2(2)
O5 C15 C14 119.1(2)

loop_
_geom_bond_atom_site_label_1
_geom_bond_atom_site_label_2
_geom_bond_distance
_geom_bond_publ_flag
Cu1 O3 1.9263(17) y
Cu1 O5 1.9357(17) y
Cu1 O1 1.9450(17) y
Cu1 O7 1.9766(18) y
Cu1 O8 2.350(2) y
O1 N1 1.344(2) ?
O1W H1WA 0.857(18) ?
O1W H1WB 0.842(18) ?
O2 N2 1.334(2) ?
O2W H2WB 0.850(18) ?
O2W H2WA 0.866(18) ?
O3 C13 1.257(3) ?
O3W H3WB 0.861(18) ?
O3W H3WA 0.871(17) ?
O4 C13 1.246(3) ?
O5 C15 1.268(3) ?
O6 C15 1.245(3) ?
O7 H7A 0.867(17) ?
O7 H7B 0.852(17) ?
O8 H8A 0.881(17) ?
O8 H8B 0.889(17) ?
N1 C1 1.341(3) ?
N1 C5 1.343(3) ?
N2 C8 1.339(4) ?
N2 C12 1.346(3) ?
C1 C2 1.372(3) ?
C1 H1 0.9500 ?
C2 C3 1.387(3) ?
C2 H2 0.9500 ?
C3 C4 1.395(3) ?
C3 C6 1.461(3) ?
C4 C5 1.369(3) ?
C4 H4 0.9500 ?
C5 H5 0.9500 ?
C6 C7 1.324(3) ?
C6 H6 0.9500 ?
C7 C10 1.460(3) ?
C7 H7 0.9500 ?
C8 C9 1.379(3) ?
C8 H8 0.9500 ?
C9 C10 1.391(3) ?
C9 H9 0.9500 ?
C10 C11 1.395(3) ?
C11 C12 1.369(3) ?
C11 H11 0.9500 ?
C12 H12 0.9500 ?
C13 C14 1.524(3) ?
C14 C15 1.519(3) ?
C14 H14A 0.9900 ?
C14 H14B 0.9900 ?

loop_
_geom_hbond_atom_site_label_D
_geom_hbond_atom_site_label_H
_geom_hbond_atom_site_label_A
_geom_hbond_site_symmetry_A
_geom_hbond_distance_DH
_geom_hbond_distance_HA
_geom_hbond_distance_DA
_geom_hbond_angle_DHA
_geom_hbond_publ_flag
O1W H1WA O4 2_556 0.857(18) 1.929(19) 2.786(3) 178(4) y
O1W H1WB O4 1_655 0.842(18) 2.11(2) 2.883(3) 152(3) y
O2W H2WB O5 2_656 0.850(18) 2.33(3) 2.963(3) 131(3) y
O2W H2WB O5 1_665 0.850(18) 2.62(3) 3.271(3) 134(3) y
O2W H2WA O1W . 0.866(18) 1.923(19) 2.780(4) 170(4) y
O3W H3WB O6 2_556 0.861(18) 1.960(19) 2.818(3) 174(3) y
O3W H3WA O2W . 0.871(17) 1.845(18) 2.707(3) 171(3) y
O7 H7A O6 2_546 0.867(17) 1.94(2) 2.767(3) 159(3) y
O7 H7B O2 2_667 0.852(17) 1.892(18) 2.741(3) 174(3) y
O8 H8A O2 2_567 0.881(17) 1.869(18) 2.745(3) 174(3) y
O8 H8B O3W 1_445 0.889(17) 1.899(18) 2.786(3) 175(3) y
